data_7007473
loop_
_publ_author_name
'Decken, Andreas'
'Nikiforov, Grigori B.'
'Passmore, Jack'

_publ_section_title
;
 The reaction of TiF4 with Li(OC(CF3)2Ph): direct synthetic route to
 the lithium-titanium heterometallic fluoride bridged complex
 {Li(THF)2TiF3(OC(CF3)2Ph)2}2 and Ti(OC(CF3)2Ph)4 alkoxide.
;
_journal_issue 36
_journal_name_full 'Dalton transactions (Cambridge, England : 2003)'
_journal_page_first 4328
_journal_page_last 4334
_journal_paper_doi 10.1039/b606012a
_journal_year 2006
_chemical_formula_sum 'C36 H20 F24 O4 Ti'
_chemical_formula_weight 1020.42
_space_group_IT_number 14
_symmetry_cell_setting monoclinic
_symmetry_Int_Tables_number 14
_symmetry_space_group_name_Hall '-P 2ybc'
_symmetry_space_group_name_H-M 'P 1 21/c 1'
_atom_sites_solution_hydrogens difmap
_atom_sites_solution_primary direct
_atom_sites_solution_secondary difmap
_audit_creation_method SHELXL-97
_cell_angle_alpha 90.00
_cell_angle_beta 101.998(1)
_cell_angle_gamma 90.00
_cell_formula_units_Z 4
_cell_length_a 10.6982(8)
_cell_length_b 16.9668(11)
_cell_length_c 21.8494(15)
_cell_measurement_temperature 198(1)
_cell_volume 3879.3(5)
_computing_cell_refinement 'Bruker SMART'
_computing_data_collection 'Bruker SMART'
_computing_data_reduction 'Bruker SAINT'
_computing_molecular_graphics 'Bruker SHELXTL'
_computing_publication_material 'Bruker SHELXTL'
_computing_structure_refinement 'SHELXL-97 (Sheldrick, 1997)'
_computing_structure_solution 'SHELXS-97 (Sheldrick, 1997)'
_diffrn_ambient_temperature 198(1)
_diffrn_measured_fraction_theta_full 0.981
_diffrn_measured_fraction_theta_max 0.981
_diffrn_radiation_monochromator graphite
_diffrn_radiation_probe x-ray
_diffrn_radiation_type MoK\a
_diffrn_radiation_wavelength 0.71073
_diffrn_reflns_av_R_equivalents 0.0223
_diffrn_reflns_av_sigmaI/netI 0.0233
_diffrn_reflns_limit_h_max 13
_diffrn_reflns_limit_h_min -12
_diffrn_reflns_limit_k_max 21
_diffrn_reflns_limit_k_min -22
_diffrn_reflns_limit_l_max 28
_diffrn_reflns_limit_l_min -28
_diffrn_reflns_number 26803
_diffrn_reflns_theta_full 27.50
_diffrn_reflns_theta_max 27.50
_diffrn_reflns_theta_min 1.53
_diffrn_source 'fine-focus sealed tube'
_diffrn_source_type 'Bruker AXS SMART1000/P4'
_diffrn_standards_decay_% 0
_diffrn_standards_interval_count 0
_diffrn_standards_interval_time 0
_diffrn_standards_number 0
_exptl_absorpt_coefficient_mu 0.377
_exptl_absorpt_correction_type multi-scan
_exptl_absorpt_process_details 'SADABS (Sheldrick, 1997b)'
_exptl_crystal_colour Colourless
_exptl_crystal_density_diffrn 1.747
_exptl_crystal_density_method 'not measured'
_exptl_crystal_description Irregular
_exptl_crystal_F_000 2024
_exptl_crystal_size_max 0.35
_exptl_crystal_size_mid 0.325
_exptl_crystal_size_min 0.3
_refine_diff_density_max 0.354
_refine_diff_density_min -0.395
_refine_diff_density_rms 0.047
_refine_ls_extinction_method none
_refine_ls_goodness_of_fit_ref 1.056
_refine_ls_hydrogen_treatment refall
_refine_ls_matrix_type full
_refine_ls_number_parameters 666
_refine_ls_number_reflns 8727
_refine_ls_number_restraints 0
_refine_ls_restrained_S_all 1.056
_refine_ls_R_factor_all 0.0485
_refine_ls_R_factor_gt 0.0340
_refine_ls_shift/su_max 0.001
_refine_ls_shift/su_mean 0.000
_refine_ls_structure_factor_coef Fsqd
_refine_ls_weighting_details 'calc w=1/[\s^2^(Fo^2^)+(0.0454P)^2^+1.1740P] where P=(Fo^2^+2Fc^2^)/3'
_refine_ls_weighting_scheme calc
_refine_ls_wR_factor_gt 0.0880
_refine_ls_wR_factor_ref 0.0946
_reflns_number_gt 6931
_reflns_number_total 8727
_reflns_threshold_expression 'I > 2\s(I)'
_cod_data_source_file b606012a.txt
_cod_data_source_block jp031149
_cod_depositor_comments
;
The following automatic conversions were performed:

'_atom_sites_solution_hydrogens' value 'diffmap' was changed to
'difmap'.

Automatic conversion script
Id: cif_fix_values 6452 2018-10-05 10:23:21Z andrius 
;
_cod_original_sg_symbol_H-M 'P 21/c'
_cod_database_code 7007473

loop_
_symmetry_equiv_pos_as_xyz
'x, y, z'
'-x, y+1/2, -z+1/2'
'-x, -y, -z'
'x, -y-1/2, z-1/2'

loop_
_atom_site_label
_atom_site_type_symbol
_atom_site_fract_x
_atom_site_fract_y
_atom_site_fract_z
_atom_site_U_iso_or_equiv
_atom_site_adp_type
_atom_site_occupancy
_atom_site_symmetry_multiplicity
_atom_site_calc_flag
_atom_site_refinement_flags
_atom_site_disorder_assembly
_atom_site_disorder_group
Ti Ti 0.47133(2) 0.243727(14) 0.386695(12) 0.02247(7) Uani 1 1 d . . .
O1 O 0.44538(11) 0.28239(6) 0.45882(5) 0.0311(2) Uani 1 1 d . . .
O2 O 0.53670(11) 0.31903(6) 0.34645(5) 0.0347(3) Uani 1 1 d . . .
O3 O 0.32548(10) 0.20556(7) 0.34225(5) 0.0346(3) Uani 1 1 d . . .
O4 O 0.58627(11) 0.16686(6) 0.40597(6) 0.0347(3) Uani 1 1 d . . .
C1 C 0.44233(15) 0.28655(9) 0.52214(7) 0.0277(3) Uani 1 1 d . . .
C2 C 0.41732(18) 0.20156(10) 0.54304(8) 0.0384(4) Uani 1 1 d . . .
C3 C 0.32836(17) 0.34027(10) 0.52706(8) 0.0379(4) Uani 1 1 d . . .
C4 C 0.56590(15) 0.32195(9) 0.55989(7) 0.0300(3) Uani 1 1 d . . .
C5 C 0.6093(2) 0.30659(13) 0.62304(9) 0.0477(5) Uani 1 1 d . . .
C6 C 0.7209(2) 0.34169(17) 0.65491(10) 0.0627(6) Uani 1 1 d . . .
C7 C 0.7889(2) 0.39199(15) 0.62448(10) 0.0572(6) Uani 1 1 d . . .
C8 C 0.7462(2) 0.40735(12) 0.56198(10) 0.0495(5) Uani 1 1 d . . .
C9 C 0.63507(18) 0.37213(10) 0.52977(9) 0.0376(4) Uani 1 1 d . . .
C10 C 0.58332(16) 0.39044(9) 0.32816(7) 0.0323(3) Uani 1 1 d . . .
C11 C 0.5884(2) 0.38131(13) 0.25819(9) 0.0499(5) Uani 1 1 d . . .
C12 C 0.48418(18) 0.45358(11) 0.33675(9) 0.0427(4) Uani 1 1 d . . .
C13 C 0.71728(15) 0.40861(9) 0.36544(7) 0.0306(3) Uani 1 1 d . . .
C14 C 0.79039(17) 0.34879(10) 0.39810(9) 0.0377(4) Uani 1 1 d . . .
C15 C 0.91374(18) 0.36247(12) 0.43020(10) 0.0453(4) Uani 1 1 d . . .
C16 C 0.9658(2) 0.43674(12) 0.43052(10) 0.0496(5) Uani 1 1 d . . .
C17 C 0.8940(2) 0.49668(12) 0.39886(12) 0.0554(5) Uani 1 1 d . . .
C18 C 0.77103(19) 0.48325(11) 0.36610(10) 0.0462(5) Uani 1 1 d . . .
C19 C 0.20894(15) 0.18956(10) 0.30227(8) 0.0341(4) Uani 1 1 d . . .
C20 C 0.11207(19) 0.24889(12) 0.31940(12) 0.0530(5) Uani 1 1 d . . .
C21 C 0.2327(2) 0.20391(13) 0.23543(9) 0.0524(5) Uani 1 1 d . . .
C22 C 0.16467(16) 0.10502(10) 0.31034(8) 0.0346(4) Uani 1 1 d . . .
C23 C 0.0594(2) 0.07348(14) 0.27043(11) 0.0635(7) Uani 1 1 d . . .
C24 C 0.0208(3) -0.00300(15) 0.27878(12) 0.0707(7) Uani 1 1 d . . .
C25 C 0.0850(2) -0.04806(13) 0.32682(12) 0.0586(6) Uani 1 1 d . . .
C26 C 0.1873(2) -0.01619(13) 0.36780(12) 0.0565(5) Uani 1 1 d . . .
C27 C 0.22703(19) 0.05972(12) 0.35950(9) 0.0435(4) Uani 1 1 d . . .
C28 C 0.68017(15) 0.11147(9) 0.40137(8) 0.0317(3) Uani 1 1 d . . .
C29 C 0.69701(19) 0.11443(12) 0.33286(9) 0.0442(4) Uani 1 1 d . . .
C30 C 0.62641(17) 0.03066(10) 0.41628(10) 0.0428(4) Uani 1 1 d . . .
C31 C 0.80443(15) 0.12818(9) 0.44842(8) 0.0306(3) Uani 1 1 d . . .
C32 C 0.91899(17) 0.09257(11) 0.44329(10) 0.0425(4) Uani 1 1 d . . .
C33 C 1.02884(19) 0.10744(13) 0.48764(11) 0.0525(5) Uani 1 1 d . . .
C34 C 1.0263(2) 0.15708(13) 0.53699(11) 0.0521(5) Uani 1 1 d . . .
C35 C 0.9134(2) 0.19258(12) 0.54242(10) 0.0481(5) Uani 1 1 d . . .
C36 C 0.80212(18) 0.17809(10) 0.49831(9) 0.0375(4) Uani 1 1 d . . .
F1 F 0.33013(12) 0.16545(7) 0.49975(6) 0.0556(3) Uani 1 1 d . . .
F2 F 0.52315(11) 0.15868(6) 0.55068(6) 0.0528(3) Uani 1 1 d . . .
F3 F 0.37567(12) 0.19978(7) 0.59619(5) 0.0521(3) Uani 1 1 d . . .
F4 F 0.21733(10) 0.30977(8) 0.49814(6) 0.0605(3) Uani 1 1 d . . .
F5 F 0.32087(12) 0.35290(7) 0.58608(5) 0.0568(3) Uani 1 1 d . . .
F6 F 0.34059(11) 0.40973(6) 0.50116(6) 0.0522(3) Uani 1 1 d . . .
F7 F 0.66103(17) 0.32030(9) 0.25088(6) 0.0779(4) Uani 1 1 d . . .
F8 F 0.63740(13) 0.44441(8) 0.23667(5) 0.0648(4) Uani 1 1 d . . .
F9 F 0.47386(15) 0.37022(10) 0.22234(6) 0.0831(5) Uani 1 1 d . . .
F10 F 0.36551(11) 0.43023(8) 0.31356(7) 0.0681(4) Uani 1 1 d . . .
F11 F 0.49273(12) 0.46799(7) 0.39732(6) 0.0574(3) Uani 1 1 d . . .
F12 F 0.50106(12) 0.52161(7) 0.30975(6) 0.0616(3) Uani 1 1 d . . .
F13 F 0.09190(14) 0.23298(8) 0.37547(7) 0.0736(4) Uani 1 1 d . . .
F14 F 0.15401(14) 0.32228(7) 0.32035(9) 0.0818(5) Uani 1 1 d . . .
F15 F 0.00056(13) 0.24593(9) 0.27915(9) 0.0870(5) Uani 1 1 d . . .
F16 F 0.12848(15) 0.19558(10) 0.19106(6) 0.0849(5) Uani 1 1 d . . .
F17 F 0.31856(15) 0.15361(10) 0.22349(6) 0.0761(4) Uani 1 1 d . . .
F18 F 0.27552(16) 0.27621(9) 0.22991(6) 0.0788(5) Uani 1 1 d . . .
F19 F 0.76868(12) 0.17558(7) 0.32402(5) 0.0559(3) Uani 1 1 d . . .
F20 F 0.58541(12) 0.12323(9) 0.29339(6) 0.0669(4) Uani 1 1 d . . .
F21 F 0.75124(13) 0.05004(8) 0.31579(6) 0.0665(4) Uani 1 1 d . . .
F22 F 0.52079(11) 0.01186(7) 0.37539(7) 0.0649(4) Uani 1 1 d . . .
F23 F 0.70982(11) -0.02737(6) 0.41569(7) 0.0599(3) Uani 1 1 d . . .
F24 F 0.59873(13) 0.03211(7) 0.47243(6) 0.0609(3) Uani 1 1 d . . .
H5 H 0.559(2) 0.2766(14) 0.6450(11) 0.061(7) Uiso 1 1 d . . .
H6 H 0.749(2) 0.3304(15) 0.6968(13) 0.075(8) Uiso 1 1 d . . .
H7 H 0.861(2) 0.4152(13) 0.6472(10) 0.056(6) Uiso 1 1 d . . .
H8 H 0.792(2) 0.4391(13) 0.5392(10) 0.054(6) Uiso 1 1 d . . .
H9 H 0.6072(18) 0.3842(11) 0.4907(10) 0.038(5) Uiso 1 1 d . . .
H14 H 0.7604(19) 0.3022(12) 0.3978(9) 0.041(5) Uiso 1 1 d . . .
H15 H 0.964(2) 0.3196(13) 0.4527(10) 0.053(6) Uiso 1 1 d . . .
H16 H 1.049(2) 0.4469(14) 0.4528(11) 0.067(7) Uiso 1 1 d . . .
H17 H 0.929(2) 0.5467(15) 0.3975(11) 0.068(7) Uiso 1 1 d . . .
H18 H 0.724(2) 0.5227(15) 0.3430(11) 0.065(7) Uiso 1 1 d . . .
H23 H 0.014(3) 0.1026(16) 0.2355(13) 0.080(8) Uiso 1 1 d . . .
H24 H -0.053(3) -0.0221(17) 0.2511(14) 0.090(9) Uiso 1 1 d . . .
H25 H 0.056(2) -0.1015(16) 0.3331(12) 0.075(8) Uiso 1 1 d . . .
H26 H 0.228(2) -0.0457(15) 0.4019(12) 0.072(8) Uiso 1 1 d . . .
H27 H 0.292(2) 0.0776(12) 0.3862(10) 0.049(6) Uiso 1 1 d . . .
H32 H 0.917(2) 0.0574(13) 0.4107(10) 0.050(6) Uiso 1 1 d . . .
H33 H 1.108(2) 0.0832(14) 0.4831(11) 0.068(7) Uiso 1 1 d . . .
H34 H 1.099(2) 0.1655(14) 0.5673(12) 0.065(7) Uiso 1 1 d . . .
H35 H 0.909(2) 0.2251(13) 0.5753(11) 0.054(6) Uiso 1 1 d . . .
H36 H 0.7278(19) 0.2019(11) 0.5028(9) 0.040(5) Uiso 1 1 d . . .

loop_
_atom_site_aniso_label
_atom_site_aniso_U_11
_atom_site_aniso_U_22
_atom_site_aniso_U_33
_atom_site_aniso_U_23
_atom_site_aniso_U_13
_atom_site_aniso_U_12
Ti 0.02233(13) 0.02396(13) 0.01992(13) -0.00045(10) 0.00166(9) -0.00163(10)
O1 0.0375(6) 0.0335(5) 0.0215(5) -0.0029(4) 0.0042(5) -0.0017(5)
O2 0.0399(7) 0.0318(6) 0.0322(6) 0.0045(5) 0.0074(5) -0.0079(5)
O3 0.0275(6) 0.0427(6) 0.0304(6) -0.0077(5) -0.0014(5) -0.0066(5)
O4 0.0299(6) 0.0331(6) 0.0395(6) 0.0011(5) 0.0035(5) 0.0068(5)
C1 0.0322(8) 0.0299(7) 0.0208(7) -0.0007(6) 0.0053(6) -0.0003(6)
C2 0.0443(10) 0.0358(8) 0.0359(9) 0.0020(7) 0.0104(8) -0.0050(7)
C3 0.0350(9) 0.0421(9) 0.0358(9) -0.0031(7) 0.0055(7) 0.0038(7)
C4 0.0307(8) 0.0335(8) 0.0249(8) -0.0029(6) 0.0037(6) 0.0013(6)
C5 0.0457(11) 0.0694(13) 0.0263(9) 0.0046(9) 0.0037(8) -0.0094(9)
C6 0.0516(13) 0.1012(19) 0.0284(10) -0.0026(11) -0.0074(9) -0.0107(12)
C7 0.0400(11) 0.0782(15) 0.0466(12) -0.0129(11) -0.0064(9) -0.0130(10)
C8 0.0436(11) 0.0531(11) 0.0499(12) -0.0023(9) 0.0053(9) -0.0154(9)
C9 0.0410(10) 0.0406(9) 0.0294(9) 0.0019(7) 0.0029(7) -0.0066(7)
C10 0.0387(9) 0.0301(7) 0.0276(8) 0.0048(6) 0.0059(7) -0.0060(6)
C11 0.0629(13) 0.0576(12) 0.0287(9) 0.0028(8) 0.0087(9) -0.0186(10)
C12 0.0396(10) 0.0392(9) 0.0461(11) 0.0105(8) 0.0020(8) 0.0006(7)
C13 0.0352(9) 0.0305(7) 0.0274(8) -0.0012(6) 0.0093(6) -0.0037(6)
C14 0.0391(10) 0.0289(8) 0.0452(10) 0.0034(7) 0.0087(8) -0.0024(7)
C15 0.0351(10) 0.0435(10) 0.0555(12) 0.0050(9) 0.0055(8) 0.0035(8)
C16 0.0360(10) 0.0509(11) 0.0590(13) -0.0044(9) 0.0035(9) -0.0066(8)
C17 0.0482(12) 0.0385(10) 0.0762(15) 0.0004(10) 0.0049(10) -0.0145(9)
C18 0.0459(11) 0.0310(8) 0.0581(12) 0.0077(8) 0.0031(9) -0.0044(8)
C19 0.0270(8) 0.0426(9) 0.0293(8) -0.0034(7) -0.0021(6) -0.0059(7)
C20 0.0348(10) 0.0477(11) 0.0737(15) 0.0014(10) 0.0050(10) 0.0007(8)
C21 0.0550(12) 0.0644(13) 0.0330(10) 0.0008(9) -0.0022(9) -0.0243(10)
C22 0.0297(8) 0.0411(9) 0.0322(9) -0.0057(7) 0.0047(7) -0.0063(7)
C23 0.0609(14) 0.0648(14) 0.0528(13) 0.0061(11) -0.0160(11) -0.0273(11)
C24 0.0710(16) 0.0676(15) 0.0651(15) -0.0056(12) -0.0053(12) -0.0372(13)
C25 0.0671(15) 0.0459(11) 0.0674(15) -0.0064(10) 0.0243(12) -0.0163(10)
C26 0.0625(14) 0.0471(11) 0.0591(14) 0.0078(10) 0.0107(11) -0.0030(10)
C27 0.0396(10) 0.0471(10) 0.0413(10) -0.0012(8) 0.0025(8) -0.0052(8)
C28 0.0286(8) 0.0279(7) 0.0384(9) -0.0012(6) 0.0062(7) 0.0033(6)
C29 0.0427(10) 0.0496(10) 0.0394(10) -0.0073(8) 0.0060(8) 0.0030(8)
C30 0.0335(9) 0.0311(8) 0.0619(12) -0.0018(8) 0.0058(8) -0.0026(7)
C31 0.0273(8) 0.0287(7) 0.0351(9) 0.0057(6) 0.0047(6) -0.0016(6)
C32 0.0336(9) 0.0440(10) 0.0502(11) 0.0022(9) 0.0091(8) 0.0042(7)
C33 0.0305(10) 0.0616(12) 0.0634(14) 0.0119(11) 0.0055(9) 0.0017(9)
C34 0.0360(10) 0.0626(12) 0.0510(12) 0.0132(10) -0.0063(9) -0.0126(9)
C35 0.0521(12) 0.0481(10) 0.0403(11) -0.0006(9) 0.0005(9) -0.0099(9)
C36 0.0364(9) 0.0351(8) 0.0403(10) 0.0004(7) 0.0062(7) -0.0003(7)
F1 0.0660(8) 0.0453(6) 0.0523(7) -0.0037(5) 0.0053(6) -0.0240(5)
F2 0.0597(7) 0.0359(5) 0.0647(8) 0.0128(5) 0.0172(6) 0.0091(5)
F3 0.0626(7) 0.0571(7) 0.0412(6) 0.0102(5) 0.0217(5) -0.0112(5)
F4 0.0302(6) 0.0713(8) 0.0750(9) -0.0110(7) -0.0008(5) 0.0026(5)
F5 0.0598(7) 0.0722(8) 0.0442(6) -0.0088(6) 0.0244(6) 0.0148(6)
F6 0.0575(7) 0.0404(6) 0.0589(7) 0.0061(5) 0.0124(6) 0.0159(5)
F7 0.1270(13) 0.0699(9) 0.0452(7) -0.0130(6) 0.0377(8) 0.0025(9)
F8 0.0818(9) 0.0772(8) 0.0373(6) 0.0166(6) 0.0164(6) -0.0257(7)
F9 0.0878(10) 0.1239(12) 0.0300(6) 0.0034(7) -0.0052(6) -0.0511(9)
F10 0.0364(6) 0.0633(8) 0.0962(11) 0.0081(7) -0.0060(6) -0.0008(6)
F11 0.0617(8) 0.0602(7) 0.0531(7) 0.0009(6) 0.0188(6) 0.0220(6)
F12 0.0622(8) 0.0400(6) 0.0792(9) 0.0253(6) 0.0072(6) 0.0067(5)
F13 0.0745(10) 0.0738(9) 0.0833(10) -0.0130(8) 0.0414(8) 0.0118(7)
F14 0.0651(9) 0.0412(7) 0.1411(15) -0.0034(8) 0.0264(9) 0.0022(6)
F15 0.0354(7) 0.0880(10) 0.1248(14) 0.0072(9) -0.0127(8) 0.0124(7)
F16 0.0841(10) 0.1195(12) 0.0362(7) 0.0162(7) -0.0219(7) -0.0430(9)
F17 0.0869(10) 0.1004(11) 0.0502(8) -0.0162(7) 0.0353(7) -0.0126(9)
F18 0.1062(12) 0.0766(9) 0.0501(8) 0.0097(7) 0.0079(8) -0.0462(8)
F19 0.0652(8) 0.0651(7) 0.0402(6) 0.0056(5) 0.0178(6) -0.0086(6)
F20 0.0550(8) 0.1020(10) 0.0372(6) -0.0091(6) -0.0055(5) 0.0046(7)
F21 0.0773(9) 0.0666(8) 0.0589(8) -0.0228(6) 0.0218(7) 0.0132(7)
F22 0.0422(7) 0.0474(6) 0.0962(10) -0.0108(6) -0.0062(6) -0.0116(5)
F23 0.0494(7) 0.0282(5) 0.1010(10) 0.0027(6) 0.0128(6) 0.0045(5)
F24 0.0678(8) 0.0497(6) 0.0724(9) 0.0102(6) 0.0310(7) -0.0137(6)

loop_
_atom_type_symbol
_atom_type_description
_atom_type_scat_dispersion_real
_atom_type_scat_dispersion_imag
_atom_type_scat_source
C C 0.0033 0.0016 'International Tables Vol C Tables 4.2.6.8 and 6.1.1.4'
H H 0.0000 0.0000 'International Tables Vol C Tables 4.2.6.8 and 6.1.1.4'
O O 0.0106 0.0060 'International Tables Vol C Tables 4.2.6.8 and 6.1.1.4'
F F 0.0171 0.0103 'International Tables Vol C Tables 4.2.6.8 and 6.1.1.4'
Ti Ti 0.2776 0.4457 'International Tables Vol C Tables 4.2.6.8 and 6.1.1.4'

loop_
_geom_angle_atom_site_label_1
_geom_angle_atom_site_label_2
_geom_angle_atom_site_label_3
_geom_angle
_geom_angle_site_symmetry_1
_geom_angle_site_symmetry_3
_geom_angle_publ_flag
O2 Ti O3 112.50(5) . . ?
O2 Ti O1 108.86(5) . . ?
O3 Ti O1 109.66(5) . . ?
O2 Ti O4 108.68(6) . . ?
O3 Ti O4 110.27(5) . . ?
O1 Ti O4 106.69(5) . . ?
C1 O1 Ti 159.70(10) . . ?
C10 O2 Ti 164.79(11) . . ?
C19 O3 Ti 169.28(11) . . ?
C28 O4 Ti 161.50(11) . . ?
O1 C1 C4 111.10(12) . . ?
O1 C1 C3 106.33(12) . . ?
C4 C1 C3 109.72(13) . . ?
O1 C1 C2 106.63(12) . . ?
C4 C1 C2 112.88(13) . . ?
C3 C1 C2 109.93(13) . . ?
F2 C2 F3 108.07(14) . . ?
F2 C2 F1 106.88(15) . . ?
F3 C2 F1 107.33(15) . . ?
F2 C2 C1 110.58(14) . . ?
F3 C2 C1 112.84(14) . . ?
F1 C2 C1 110.88(14) . . ?
F6 C3 F5 107.63(14) . . ?
F6 C3 F4 107.51(15) . . ?
F5 C3 F4 107.26(15) . . ?
F6 C3 C1 110.22(14) . . ?
F5 C3 C1 111.81(14) . . ?
F4 C3 C1 112.19(14) . . ?
C9 C4 C5 119.24(16) . . ?
C9 C4 C1 118.30(14) . . ?
C5 C4 C1 122.45(15) . . ?
C6 C5 C4 119.66(19) . . ?
C6 C5 H5 120.1(15) . . ?
C4 C5 H5 120.0(15) . . ?
C7 C6 C5 120.6(2) . . ?
C7 C6 H6 120.6(17) . . ?
C5 C6 H6 118.7(17) . . ?
C8 C7 C6 119.85(19) . . ?
C8 C7 H7 121.9(14) . . ?
C6 C7 H7 118.2(14) . . ?
C7 C8 C9 119.8(2) . . ?
C7 C8 H8 122.1(13) . . ?
C9 C8 H8 118.0(13) . . ?
C4 C9 C8 120.81(18) . . ?
C4 C9 H9 120.4(13) . . ?
C8 C9 H9 118.7(13) . . ?
O2 C10 C13 111.93(13) . . ?
O2 C10 C12 105.73(13) . . ?
C13 C10 C12 112.78(13) . . ?
O2 C10 C11 106.44(13) . . ?
C13 C10 C11 108.97(14) . . ?
C12 C10 C11 110.80(15) . . ?
F8 C11 F7 107.76(18) . . ?
F8 C11 F9 106.94(17) . . ?
F7 C11 F9 108.17(18) . . ?
F8 C11 C10 111.62(16) . . ?
F7 C11 C10 109.84(16) . . ?
F9 C11 C10 112.33(17) . . ?
F12 C12 F10 107.36(15) . . ?
F12 C12 F11 107.17(16) . . ?
F10 C12 F11 107.30(16) . . ?
F12 C12 C10 112.89(16) . . ?
F10 C12 C10 111.91(15) . . ?
F11 C12 C10 109.94(14) . . ?
C14 C13 C18 118.30(16) . . ?
C14 C13 C10 119.62(14) . . ?
C18 C13 C10 122.04(15) . . ?
C15 C14 C13 121.11(16) . . ?
C15 C14 H14 118.6(13) . . ?
C13 C14 H14 120.3(13) . . ?
C16 C15 C14 119.97(18) . . ?
C16 C15 H15 119.8(13) . . ?
C14 C15 H15 120.2(13) . . ?
C17 C16 C15 119.53(19) . . ?
C17 C16 H16 119.8(15) . . ?
C15 C16 H16 120.7(15) . . ?
C16 C17 C18 120.83(18) . . ?
C16 C17 H17 120.3(15) . . ?
C18 C17 H17 118.8(15) . . ?
C17 C18 C13 120.26(18) . . ?
C17 C18 H18 121.4(15) . . ?
C13 C18 H18 118.4(15) . . ?
O3 C19 C22 111.61(13) . . ?
O3 C19 C20 106.21(14) . . ?
C22 C19 C20 110.07(14) . . ?
O3 C19 C21 105.04(14) . . ?
C22 C19 C21 111.70(14) . . ?
C20 C19 C21 112.01(17) . . ?
F13 C20 F14 107.4(2) . . ?
F13 C20 F15 108.08(18) . . ?
F14 C20 F15 107.53(18) . . ?
F13 C20 C19 109.87(16) . . ?
F14 C20 C19 112.01(17) . . ?
F15 C20 C19 111.73(18) . . ?
F17 C21 F18 108.23(19) . . ?
F17 C21 F16 107.53(19) . . ?
F18 C21 F16 106.67(18) . . ?
F17 C21 C19 109.96(17) . . ?
F18 C21 C19 111.00(16) . . ?
F16 C21 C19 113.24(17) . . ?
C27 C22 C23 118.43(18) . . ?
C27 C22 C19 120.11(15) . . ?
C23 C22 C19 121.42(17) . . ?
C22 C23 C24 120.4(2) . . ?
C22 C23 H23 121.0(16) . . ?
C24 C23 H23 118.5(16) . . ?
C25 C24 C23 120.7(2) . . ?
C25 C24 H24 121.3(17) . . ?
C23 C24 H24 118.0(17) . . ?
C24 C25 C26 119.2(2) . . ?
C24 C25 H25 120.4(15) . . ?
C26 C25 H25 120.4(15) . . ?
C25 C26 C27 120.5(2) . . ?
C25 C26 H26 119.2(16) . . ?
C27 C26 H26 120.3(16) . . ?
C22 C27 C26 120.77(19) . . ?
C22 C27 H27 121.5(14) . . ?
C26 C27 H27 117.8(14) . . ?
O4 C28 C31 111.43(13) . . ?
O4 C28 C29 106.19(13) . . ?
C31 C28 C29 112.65(14) . . ?
O4 C28 C30 106.09(13) . . ?
C31 C28 C30 109.40(13) . . ?
C29 C28 C30 110.85(14) . . ?
F21 C29 F19 107.64(16) . . ?
F21 C29 F20 107.26(16) . . ?
F19 C29 F20 106.62(16) . . ?
F21 C29 C28 113.06(16) . . ?
F19 C29 C28 110.70(14) . . ?
F20 C29 C28 111.26(15) . . ?
F24 C30 F22 107.83(16) . . ?
F24 C30 F23 107.63(16) . . ?
F22 C30 F23 107.15(15) . . ?
F24 C30 C28 110.12(15) . . ?
F22 C30 C28 111.92(15) . . ?
F23 C30 C28 111.98(14) . . ?
C36 C31 C32 119.28(16) . . ?
C36 C31 C28 119.18(15) . . ?
C32 C31 C28 121.51(16) . . ?
C33 C32 C31 119.9(2) . . ?
C33 C32 H32 122.3(13) . . ?
C31 C32 H32 117.7(13) . . ?
C34 C33 C32 120.6(2) . . ?
C34 C33 H33 120.2(15) . . ?
C32 C33 H33 119.2(15) . . ?
C33 C34 C35 119.83(19) . . ?
C33 C34 H34 120.4(15) . . ?
C35 C34 H34 119.8(15) . . ?
C34 C35 C36 120.2(2) . . ?
C34 C35 H35 121.3(14) . . ?
C36 C35 H35 118.4(14) . . ?
C31 C36 C35 120.09(18) . . ?
C31 C36 H36 120.8(12) . . ?
C35 C36 H36 119.1(12) . . ?

loop_
_geom_bond_atom_site_label_1
_geom_bond_atom_site_label_2
_geom_bond_distance
_geom_bond_site_symmetry_2
_geom_bond_publ_flag
Ti O2 1.7750(11) . ?
Ti O3 1.7796(11) . ?
Ti O1 1.7813(11) . ?
Ti O4 1.7819(11) . ?
O1 C1 1.3923(18) . ?
O2 C10 1.3997(18) . ?
O3 C19 1.3923(18) . ?
O4 C28 1.3944(18) . ?
C1 C4 1.528(2) . ?
C1 C3 1.544(2) . ?
C1 C2 1.552(2) . ?
C2 F2 1.327(2) . ?
C2 F3 1.328(2) . ?
C2 F1 1.332(2) . ?
C3 F6 1.326(2) . ?
C3 F5 1.326(2) . ?
C3 F4 1.329(2) . ?
C4 C9 1.381(2) . ?
C4 C5 1.386(2) . ?
C5 C6 1.386(3) . ?
C5 H5 0.94(2) . ?
C6 C7 1.379(3) . ?
C6 H6 0.92(3) . ?
C7 C8 1.372(3) . ?
C7 H7 0.91(2) . ?
C8 C9 1.385(3) . ?
C8 H8 0.94(2) . ?
C9 H9 0.87(2) . ?
C10 C13 1.525(2) . ?
C10 C12 1.546(3) . ?
C10 C11 1.549(2) . ?
C11 F8 1.321(2) . ?
C11 F7 1.323(3) . ?
C11 F9 1.324(2) . ?
C12 F12 1.326(2) . ?
C12 F10 1.326(2) . ?
C12 F11 1.330(2) . ?
C13 C14 1.385(2) . ?
C13 C18 1.390(2) . ?
C14 C15 1.379(3) . ?
C14 H14 0.85(2) . ?
C15 C16 1.377(3) . ?
C15 H15 0.98(2) . ?
C16 C17 1.372(3) . ?
C16 H16 0.94(2) . ?
C17 C18 1.380(3) . ?
C17 H17 0.93(3) . ?
C18 H18 0.92(2) . ?
C19 C22 1.532(2) . ?
C19 C20 1.545(3) . ?
C19 C21 1.553(3) . ?
C20 F13 1.315(3) . ?
C20 F14 1.322(2) . ?
C20 F15 1.328(2) . ?
C21 F17 1.319(3) . ?
C21 F18 1.324(2) . ?
C21 F16 1.324(2) . ?
C22 C27 1.375(3) . ?
C22 C23 1.381(3) . ?
C23 C24 1.385(3) . ?
C23 H23 0.95(3) . ?
C24 C25 1.363(4) . ?
C24 H24 0.95(3) . ?
C25 C26 1.373(3) . ?
C25 H25 0.98(3) . ?
C26 C27 1.380(3) . ?
C26 H26 0.93(3) . ?
C27 H27 0.86(2) . ?
C28 C31 1.528(2) . ?
C28 C29 1.545(3) . ?
C28 C30 1.547(2) . ?
C29 F21 1.326(2) . ?
C29 F19 1.328(2) . ?
C29 F20 1.328(2) . ?
C30 F24 1.321(2) . ?
C30 F22 1.326(2) . ?
C30 F23 1.331(2) . ?
C31 C36 1.385(2) . ?
C31 C32 1.392(2) . ?
C32 C33 1.382(3) . ?
C32 H32 0.93(2) . ?
C33 C34 1.373(3) . ?
C33 H33 0.97(2) . ?
C34 C35 1.376(3) . ?
C34 H34 0.92(2) . ?
C35 C36 1.389(3) . ?
C35 H35 0.91(2) . ?
C36 H36 0.92(2) . ?

loop_
_cod_related_entry_id
_cod_related_entry_database
_cod_related_entry_code
1 ChemSpider 30652704
